data_7009431
loop_
_publ_author_name
'Constable, Edwin C.'
'Housecroft, Catherine E.'
'Neuburger, Markus'
'Phillips, David'
'Raithby, Paul R.'
'Schofield, Emma'
'Sparr, Emma'
'Tocher, Derek A.'
'Zehnder, Margareta'
'Zimmermann, Yves'

_publ_section_title
;
 Development of supramolecular structure through alkylation of pendant
 pyridyl functionality
;
_journal_issue 13
_journal_name_full 'Journal of the Chemical Society, Dalton Transactions'
_journal_page_first 2219
_journal_paper_doi 10.1039/b000940g
_journal_year 2000
_chemical_compound_source
;

?

;
_chemical_formula_moiety ' C27 H21 N4 * PF6 '
_chemical_formula_sum 'C27 H21 F6 N4 P'
_chemical_formula_weight 546.45
_chemical_name_systematic
;


 ?

;
_space_group_IT_number 2
_symmetry_cell_setting triclinic
_symmetry_space_group_name_Hall '-P 1'
_symmetry_space_group_name_H-M 'P -1'
_audit_creation_date 99-10-06
_audit_creation_method CRYSTALS
_cell_angle_alpha 110.415(2)
_cell_angle_beta 94.794(2)
_cell_angle_gamma 107.592(2)
_cell_formula_units_Z 2
_cell_length_a 10.1186(3)
_cell_length_b 10.4515(2)
_cell_length_c 13.5992(5)
_cell_measurement_reflns_used 12145
_cell_measurement_temperature 293
_cell_measurement_theta_max 25.028
_cell_measurement_theta_min 0.998
_cell_volume 1255.73(7)
_computing_cell_refinement 'HKL Scalepack (Otwinowski & Minor 1997)'
_computing_data_reduction 'HKL Denzo and Scalepack (Otwinowski & Minor 1997)'
_diffrn_ambient_temperature 293
_diffrn_measurement_device KappaCCD
_diffrn_measurement_method CCD
_diffrn_radiation_type 'Mo K\a'
_diffrn_radiation_wavelength 0.71073
_diffrn_reflns_av_R_equivalents 0.00
_diffrn_reflns_limit_h_max 11
_diffrn_reflns_limit_h_min -11
_diffrn_reflns_limit_k_max 11
_diffrn_reflns_limit_k_min -12
_diffrn_reflns_limit_l_max 16
_diffrn_reflns_limit_l_min 0
_diffrn_reflns_number 12145
_diffrn_reflns_theta_max 25.01
_diffrn_reflns_theta_min 1.00
_diffrn_standards_decay_% 0.00
_diffrn_standards_number 0
_exptl_absorpt_coefficient_mu 0.17
_exptl_absorpt_correction_type none
_exptl_crystal_colour ' none '
_exptl_crystal_density_diffrn 1.45
_exptl_crystal_description ' box '
_exptl_crystal_F_000 560
_exptl_crystal_size_max 0.40
_exptl_crystal_size_mid 0.15
_exptl_crystal_size_min 0.10
_refine_diff_density_max 0.37
_refine_diff_density_min -0.46
_refine_ls_extinction_coef 316.4(620)
_refine_ls_extinction_method 'Larson 1970 Crystallographic Computing eq 22'
_refine_ls_goodness_of_fit_obs 0.9290
_refine_ls_number_parameters 344
_refine_ls_number_reflns 3180
_refine_ls_R_factor_obs 0.0623
_refine_ls_shift/esd_max 0.003702
_refine_ls_structure_factor_coef F
_refine_ls_wR_factor_obs 0.0812
_reflns_limit_h_max 11
_reflns_limit_h_min -12
_reflns_limit_k_max 11
_reflns_limit_k_min -12
_reflns_limit_l_max 16
_reflns_limit_l_min 0
_reflns_number_observed 3180
_reflns_number_total 4400
_reflns_observed_criterion >2.00\s(I)
_cod_data_source_file b000940g.txt
_cod_data_source_block es133
_cod_depositor_comments
;
The following automatic conversions were performed:
'_symmetry_cell_setting' value 'Triclinic ' changed to 'triclinic'
according to '/home/adriana/struct/CIF-dictionaries/cif_core.dic'
dictionary named 'cif_core.dic' version 2.4.1 from
2010-06-29.

'_exptl_absorpt_correction_type' value 'NONE' changed to
'none' according to '/home/adriana/struct/CIF-dictionaries/cif_core.dic'
dictionary named 'cif_core.dic' version 2.4.1 from 2010-06-29.

Automatic conversion script
Id: cif_fix_enum 1555 2011-01-17 13:19:09Z saulius 
;
_cod_original_cell_volume 1255.74
_cod_original_sg_symbol_H-M 'P -1 '
_cod_original_formula_sum ' C27 H21 N4 P1 F6 '
_cod_database_code 7009431

loop_
_symmetry_equiv_pos_as_xyz
x,y,z
-x,-y,-z

loop_
_atom_site_aniso_label
_atom_site_aniso_U_11
_atom_site_aniso_U_22
_atom_site_aniso_U_33
_atom_site_aniso_U_23
_atom_site_aniso_U_13
_atom_site_aniso_U_12
N1 0.074(2) 0.061(1) 0.066(1) 0.017(1) 0.027(1) 0.025(1)
C1 0.082(2) 0.073(2) 0.075(2) 0.009(2) 0.026(2) 0.028(2)
C2 0.074(2) 0.091(2) 0.061(2) -0.001(2) 0.027(2) 0.018(2)
C3 0.071(2) 0.092(2) 0.052(2) 0.015(2) 0.024(1) 0.011(2)
C4 0.063(2) 0.070(2) 0.052(1) 0.020(1) 0.018(1) 0.012(1)
C5 0.053(1) 0.057(1) 0.045(1) 0.013(1) 0.014(1) 0.010(1)
N2 0.063(1) 0.055(1) 0.045(1) 0.0203(9) 0.015(1) 0.016(1)
C6 0.052(1) 0.050(1) 0.045(1) 0.018(1) 0.013(1) 0.012(1)
C7 0.052(1) 0.054(1) 0.050(1) 0.022(1) 0.016(1) 0.017(1)
C8 0.046(1) 0.055(1) 0.045(1) 0.023(1) 0.012(1) 0.014(1)
C9 0.054(1) 0.059(1) 0.046(1) 0.023(1) 0.015(1) 0.021(1)
C10 0.059(1) 0.055(1) 0.045(1) 0.021(1) 0.012(1) 0.017(1)
N3 0.099(2) 0.066(1) 0.068(1) 0.031(1) 0.031(1) 0.039(1)
C11 0.068(2) 0.057(1) 0.048(1) 0.022(1) 0.011(1) 0.019(1)
C12 0.090(2) 0.068(2) 0.074(2) 0.040(2) 0.030(2) 0.029(2)
C13 0.113(3) 0.072(2) 0.091(2) 0.050(2) 0.030(2) 0.025(2)
C14 0.125(3) 0.059(2) 0.092(2) 0.034(2) 0.027(2) 0.038(2)
C15 0.125(3) 0.074(2) 0.089(2) 0.037(2) 0.045(2) 0.054(2)
C16 0.048(1) 0.053(1) 0.047(1) 0.023(1) 0.014(1) 0.017(1)
C17 0.053(1) 0.075(2) 0.063(2) 0.037(1) 0.023(1) 0.030(1)
C18 0.064(2) 0.077(2) 0.072(2) 0.041(1) 0.036(1) 0.037(1)
N4 0.070(1) 0.066(1) 0.058(1) 0.035(1) 0.033(1) 0.031(1)
C19 0.062(2) 0.080(2) 0.070(2) 0.047(1) 0.025(1) 0.036(1)
C20 0.053(1) 0.073(2) 0.065(2) 0.040(1) 0.028(1) 0.029(1)
C21 0.103(2) 0.081(2) 0.066(2) 0.046(2) 0.048(2) 0.046(2)
C22 0.058(1) 0.067(2) 0.051(1) 0.032(1) 0.023(1) 0.023(1)
C23 0.061(2) 0.083(2) 0.064(2) 0.040(2) 0.009(1) 0.017(1)
C24 0.089(2) 0.115(3) 0.092(2) 0.068(2) 0.037(2) 0.059(2)
C25 0.124(3) 0.084(2) 0.089(2) 0.047(2) 0.056(3) 0.054(2)
C26 0.104(3) 0.074(2) 0.078(2) 0.012(2) 0.019(2) 0.005(2)
C27 0.066(2) 0.098(2) 0.070(2) 0.035(2) 0.010(2) 0.027(2)
P1 0.0700(5) 0.0817(6) 0.0665(5) 0.0335(4) 0.0254(4) 0.0417(4)
F1 0.079(1) 0.083(1) 0.130(2) 0.042(1) 0.031(1) 0.045(1)
F2 0.152(2) 0.137(2) 0.180(3) 0.050(2) 0.084(2) 0.105(2)
F3 0.124(2) 0.108(2) 0.212(3) 0.096(2) 0.092(2) 0.061(2)
F4 0.209(4) 0.137(2) 0.106(2) 0.005(2) -0.058(2) 0.059(2)
F5 0.144(2) 0.138(2) 0.128(2) 0.063(2) 0.083(2) 0.036(2)
F6 0.120(2) 0.181(3) 0.087(2) 0.050(2) 0.009(1) 0.082(2)

loop_
_atom_site_label
_atom_site_fract_x
_atom_site_fract_y
_atom_site_fract_z
_atom_site_U_iso_or_equiv
_atom_site_occupancy
_atom_site_thermal_displace_type
N1 0.0799(3) 0.2924(3) 0.6521(2) 0.0684 1.0000 Uani
C1 0.0222(4) 0.3611(4) 0.7296(3) 0.0819 1.0000 Uani
C2 -0.0111(4) 0.3171(4) 0.8123(3) 0.0860 1.0000 Uani
C3 0.0163(4) 0.1986(4) 0.8164(2) 0.0795 1.0000 Uani
C4 0.0767(3) 0.1262(3) 0.7383(2) 0.0655 1.0000 Uani
C5 0.1056(3) 0.1754(3) 0.6565(2) 0.0560 1.0000 Uani
N2 0.1941(2) -0.0164(2) 0.5735(2) 0.0553 1.0000 Uani
C6 0.1688(3) 0.1002(3) 0.5694(2) 0.0508 1.0000 Uani
C7 0.1980(3) 0.1491(3) 0.4878(2) 0.0514 1.0000 Uani
C8 0.2630(2) 0.0797(3) 0.4111(2) 0.0486 1.0000 Uani
C9 0.2933(3) -0.0385(3) 0.4170(2) 0.0518 1.0000 Uani
C10 0.2538(3) -0.0857(3) 0.4975(2) 0.0528 1.0000 Uani
N3 0.3610(3) -0.2667(3) 0.4402(2) 0.0730 1.0000 Uani
C11 0.2751(3) -0.2186(3) 0.5012(2) 0.0579 1.0000 Uani
C12 0.2095(4) -0.2866(3) 0.5642(3) 0.0727 1.0000 Uani
C13 0.2335(5) -0.4103(4) 0.5636(3) 0.0881 1.0000 Uani
C14 0.3215(5) -0.4593(4) 0.5022(3) 0.0894 1.0000 Uani
C15 0.3833(5) -0.3855(4) 0.4415(3) 0.0887 1.0000 Uani
C16 0.3001(2) 0.1300(3) 0.3240(2) 0.0479 1.0000 Uani
C17 0.4216(3) 0.1227(3) 0.2860(2) 0.0583 1.0000 Uani
C18 0.4564(3) 0.1705(3) 0.2065(2) 0.0632 1.0000 Uani
N4 0.3730(3) 0.2242(2) 0.1637(2) 0.0585 1.0000 Uani
C19 0.2531(3) 0.2304(3) 0.1972(2) 0.0624 1.0000 Uani
C20 0.2150(3) 0.1849(3) 0.2776(2) 0.0573 1.0000 Uani
C21 0.4139(4) 0.2752(4) 0.0762(2) 0.0730 1.0000 Uani
C22 0.4146(3) 0.4273(3) 0.1008(2) 0.0550 1.0000 Uani
C23 0.3127(3) 0.4504(4) 0.0437(2) 0.0686 1.0000 Uani
C24 0.3126(4) 0.5882(5) 0.0622(3) 0.0844 1.0000 Uani
C25 0.4150(5) 0.7050(4) 0.1399(3) 0.0888 1.0000 Uani
C26 0.5176(5) 0.6871(4) 0.1981(3) 0.0971 1.0000 Uani
C27 0.5200(3) 0.5473(4) 0.1784(3) 0.0780 1.0000 Uani
P1 0.16879(9) -0.17002(9) -0.10139(6) 0.0672 1.0000 Uani
F1 0.2368(2) -0.2916(2) -0.1455(2) 0.0928 1.0000 Uani
F2 0.1026(3) -0.0479(3) -0.0608(3) 0.1433 1.0000 Uani
F3 0.2812(3) -0.0673(3) -0.1411(3) 0.1299 1.0000 Uani
F4 0.2703(5) -0.1059(4) 0.0096(3) 0.1698 1.0000 Uani
F5 0.0540(3) -0.2755(3) -0.0670(2) 0.1337 1.0000 Uani
F6 0.0651(3) -0.2394(4) -0.2153(2) 0.1241 1.0000 Uani
H11 0.0030 0.4449 0.7277 0.0767 1.0000 Uiso
H21 -0.0530 0.3691 0.8660 0.0742 1.0000 Uiso
H31 -0.0061 0.1663 0.8730 0.0698 1.0000 Uiso
H41 0.0984 0.0437 0.7401 0.0614 1.0000 Uiso
H71 0.1735 0.2297 0.4847 0.0518 1.0000 Uiso
H91 0.3409 -0.0870 0.3664 0.0528 1.0000 Uiso
H121 0.1489 -0.2488 0.6073 0.0767 1.0000 Uiso
H131 0.1889 -0.4607 0.6058 0.0903 1.0000 Uiso
H141 0.3403 -0.5444 0.5011 0.0881 1.0000 Uiso
H151 0.4449 -0.4213 0.3984 0.0937 1.0000 Uiso
H171 0.4818 0.0838 0.3157 0.0630 1.0000 Uiso
H181 0.5412 0.1656 0.1811 0.0708 1.0000 Uiso
H191 0.1933 0.2669 0.1646 0.0703 1.0000 Uiso
H201 0.1297 0.1911 0.3016 0.0631 1.0000 Uiso
H211 0.5070 0.2741 0.0686 0.0820 1.0000 Uiso
H212 0.3471 0.2099 0.0101 0.0820 1.0000 Uiso
H231 0.2391 0.3679 -0.0109 0.0688 1.0000 Uiso
H241 0.2405 0.6016 0.0205 0.0983 1.0000 Uiso
H251 0.4147 0.8014 0.1536 0.0974 1.0000 Uiso
H261 0.5892 0.7708 0.2534 0.0845 1.0000 Uiso
H271 0.5945 0.5349 0.2185 0.0767 1.0000 Uiso

loop_
_atom_type_symbol
_atom_type_scat_dispersion_real
_atom_type_scat_dispersion_imag
_atom_type_scat_Cromer_Mann_a1
_atom_type_scat_Cromer_Mann_b1
_atom_type_scat_Cromer_Mann_a2
_atom_type_scat_Cromer_Mann_b2
_atom_type_scat_Cromer_Mann_a3
_atom_type_scat_Cromer_Mann_b3
_atom_type_scat_Cromer_Mann_a4
_atom_type_scat_Cromer_Mann_b4
_atom_type_scat_Cromer_Mann_c
_atom_type_scat_source
'C   ' 0.0020 0.0020 2.3100 20.8439 1.0200 10.2075 1.5886 0.5687 0.8650 51.6512 0.2156 International_Tables_Vol_IV_Table_2.2B
'H   ' 0.0000 0.0000 0.4930 10.5109 0.3229 26.1257 0.1402 3.1424 0.0408 57.7997 0.0030 International_Tables_Vol_IV_Table_2.2B
'N   ' 0.0040 0.0030 12.2126 0.0057 3.1322 9.8933 2.0125 28.9975 1.1663 0.5826 -11.5290 International_Tables_Vol_IV_Table_2.2B
'P   ' 0.0900 0.0950 6.4345 1.9067 4.1791 27.1570 1.7800 0.5260 1.4908 68.1645 1.1149 International_Tables_Vol_IV_Table_2.2B
'F   ' 0.0140 0.0100 3.5392 10.2825 2.6412 4.2944 1.5170 0.2615 1.0243 26.1476 0.2776 International_Tables_Vol_IV_Table_2.2B

loop_
_geom_angle_atom_site_label_1
_geom_angle_site_symmetry_1
_geom_angle_atom_site_label_2
_geom_angle_site_symmetry_2
_geom_angle_atom_site_label_3
_geom_angle_site_symmetry_3
_geom_angle
_geom_angle_publ_flag
C1 . N1 . C5 . 117.3(3) no
N1 . C1 . C2 . 123.1(3) no
N1 . C1 . H11 . 118.4(4) no
C2 . C1 . H11 . 118.4(3) no
C1 . C2 . C3 . 119.2(3) no
C1 . C2 . H21 . 120.4(4) no
C3 . C2 . H21 . 120.4(4) no
C2 . C3 . C4 . 119.1(3) no
C2 . C3 . H31 . 120.4(3) no
C4 . C3 . H31 . 120.4(4) no
C3 . C4 . C5 . 118.6(3) no
C3 . C4 . H41 . 120.7(3) no
C5 . C4 . H41 . 120.7(3) no
N1 . C5 . C4 . 122.7(3) no
N1 . C5 . C6 . 116.4(2) no
C4 . C5 . C6 . 120.9(3) no
C6 . N2 . C10 . 118.3(2) no
C5 . C6 . N2 . 116.5(2) no
C5 . C6 . C7 . 121.1(2) no
N2 . C6 . C7 . 122.5(2) no
C6 . C7 . C8 . 119.0(2) no
C6 . C7 . H71 . 120.5(2) no
C8 . C7 . H71 . 120.5(2) no
C7 . C8 . C9 . 118.6(2) no
C7 . C8 . C16 . 121.2(2) no
C9 . C8 . C16 . 120.2(2) no
C8 . C9 . C10 . 118.9(2) no
C8 . C9 . H91 . 120.5(2) no
C10 . C9 . H91 . 120.5(2) no
N2 . C10 . C9 . 122.6(2) no
N2 . C10 . C11 . 117.1(2) no
C9 . C10 . C11 . 120.3(2) no
C11 . N3 . C15 . 117.4(3) no
C10 . C11 . N3 . 115.5(2) no
C10 . C11 . C12 . 121.4(3) no
N3 . C11 . C12 . 123.0(3) no
C11 . C12 . C13 . 118.4(3) no
C11 . C12 . H121 . 120.8(3) no
C13 . C12 . H121 . 120.8(3) no
C12 . C13 . C14 . 118.9(3) no
C12 . C13 . H131 . 120.6(4) no
C14 . C13 . H131 . 120.6(4) no
C13 . C14 . C15 . 119.4(3) no
C13 . C14 . H141 . 120.3(4) no
C15 . C14 . H141 . 120.3(4) no
N3 . C15 . C14 . 122.9(3) no
N3 . C15 . H151 . 118.6(3) no
C14 . C15 . H151 . 118.6(3) no
C8 . C16 . C17 . 120.5(2) no
C8 . C16 . C20 . 121.7(2) no
C17 . C16 . C20 . 117.8(2) no
C16 . C17 . C18 . 120.4(2) no
C16 . C17 . H171 . 119.8(2) no
C18 . C17 . H171 . 119.8(3) no
C17 . C18 . N4 . 120.6(2) no
C17 . C18 . H181 . 119.7(3) no
N4 . C18 . H181 . 119.7(3) no
C18 . N4 . C19 . 120.5(2) no
C18 . N4 . C21 . 119.2(2) no
C19 . N4 . C21 . 120.2(2) no
N4 . C19 . C20 . 120.8(2) no
N4 . C19 . H191 . 119.6(3) no
C20 . C19 . H191 . 119.6(3) no
C16 . C20 . C19 . 119.9(2) no
C16 . C20 . H201 . 120.1(2) no
C19 . C20 . H201 . 120.1(3) no
N4 . C21 . C22 . 111.8(2) no
N4 . C21 . H211 . 108.9(3) no
C22 . C21 . H211 . 108.9(3) no
N4 . C21 . H212 . 108.9(3) no
C22 . C21 . H212 . 108.9(3) no
H211 . C21 . H212 . 109.5(3) no
C21 . C22 . C23 . 120.5(3) no
C21 . C22 . C27 . 121.3(3) no
C23 . C22 . C27 . 118.2(3) no
C22 . C23 . C24 . 121.9(3) no
C22 . C23 . H231 . 119.0(3) no
C24 . C23 . H231 . 119.0(3) no
C23 . C24 . C25 . 119.4(3) no
C23 . C24 . H241 . 120.3(4) no
C25 . C24 . H241 . 120.3(4) no
C24 . C25 . C26 . 120.7(3) no
C24 . C25 . H251 . 119.7(5) no
C26 . C25 . H251 . 119.7(5) no
C25 . C26 . C27 . 120.3(3) no
C25 . C26 . H261 . 119.8(5) no
C27 . C26 . H261 . 119.8(5) no
C22 . C27 . C26 . 119.5(3) no
C22 . C27 . H271 . 120.2(4) no
C26 . C27 . H271 . 120.2(4) no
F1 . P1 . F2 . 178.1(2) no
F1 . P1 . F3 . 89.3(1) no
F2 . P1 . F3 . 89.1(2) no
F1 . P1 . F4 . 90.5(2) no
F2 . P1 . F4 . 90.6(2) no
F3 . P1 . F4 . 90.6(2) no
F1 . P1 . F5 . 90.1(1) no
F2 . P1 . F5 . 91.5(2) no
F3 . P1 . F5 . 177.6(2) no
F4 . P1 . F5 . 91.7(2) no
F1 . P1 . F6 . 88.3(1) no
F2 . P1 . F6 . 90.7(2) no
F3 . P1 . F6 . 90.1(2) no
F4 . P1 . F6 . 178.6(2) no
F5 . P1 . F6 . 87.6(2) no

loop_
_geom_bond_atom_site_label_1
_geom_bond_site_symmetry_1
_geom_bond_atom_site_label_2
_geom_bond_site_symmetry_2
_geom_bond_distance
_geom_bond_publ_flag
N1 . C1 . 1.339(4) yes
N1 . C5 . 1.345(4) yes
C1 . C2 . 1.386(5) yes
C1 . H11 . 0.960(4) no
C2 . C3 . 1.367(6) yes
C2 . H21 . 0.960(3) no
C3 . C4 . 1.379(5) yes
C3 . H31 . 0.960(3) no
C4 . C5 . 1.396(4) yes
C4 . H41 . 0.960(3) no
C5 . C6 . 1.487(4) yes
N2 . C6 . 1.337(3) yes
N2 . C10 . 1.344(3) yes
C6 . C7 . 1.393(3) yes
C7 . C8 . 1.387(4) yes
C7 . H71 . 0.960(3) no
C8 . C9 . 1.386(4) yes
C8 . C16 . 1.487(3) yes
C9 . C10 . 1.389(3) yes
C9 . H91 . 0.960(2) no
C10 . C11 . 1.486(4) yes
N3 . C11 . 1.339(4) yes
N3 . C15 . 1.333(4) yes
C11 . C12 . 1.383(4) yes
C12 . C13 . 1.383(5) yes
C12 . H121 . 0.960(3) no
C13 . C14 . 1.362(6) yes
C13 . H131 . 0.960(3) no
C14 . C15 . 1.380(5) yes
C14 . H141 . 0.960(3) no
C15 . H151 . 0.960(4) no
C16 . C17 . 1.385(3) yes
C16 . C20 . 1.389(4) yes
C17 . C18 . 1.372(4) yes
C17 . H171 . 0.960(3) no
C18 . N4 . 1.340(4) yes
C18 . H181 . 0.960(3) no
N4 . C19 . 1.342(4) yes
N4 . C21 . 1.504(3) yes
C19 . C20 . 1.376(4) yes
C19 . H191 . 0.960(3) no
C20 . H201 . 0.960(2) no
C21 . C22 . 1.503(4) yes
C21 . H211 . 0.960(3) no
C21 . H212 . 0.960(4) no
C22 . C23 . 1.368(4) yes
C22 . C27 . 1.380(4) yes
C23 . C24 . 1.372(5) yes
C23 . H231 . 0.960(3) no
C24 . C25 . 1.354(6) yes
C24 . H241 . 0.960(3) no
C25 . C26 . 1.350(6) yes
C25 . H251 . 0.960(4) no
C26 . C27 . 1.399(6) yes
C26 . H261 . 0.960(4) no
C27 . H271 . 0.960(3) no
P1 . F1 . 1.586(2) yes
P1 . F2 . 1.571(2) yes
P1 . F3 . 1.584(2) yes
P1 . F4 . 1.550(3) yes
P1 . F5 . 1.569(2) yes
P1 . F6 . 1.584(3) yes
